data_7241935
loop_
_publ_author_name
'Li, Bin'
'Xu, Kaidi'
'Wang, Yiliang'
'Su, Hang'
'Cui, Lei'
'Li, Chunju'

_publ_section_title
;
 Selective complexation and efficient separation of
 cis/trans-1,2-dichloroethene isomers by a pillar[5]arene
;
_journal_issue 73
_journal_name_full 'RSC Advances'
_journal_page_first 45112
_journal_page_last 45115
_journal_paper_doi 10.1039/D0RA09307F
_journal_volume 10
_journal_year 2020
_chemical_formula_sum 'C55 H70 O10'
_chemical_formula_weight 891.11
_space_group_crystal_system triclinic
_space_group_IT_number 2
_space_group_name_Hall '-P 1'
_space_group_name_H-M_alt 'P -1'
_atom_sites_solution_hydrogens geom
_audit_creation_method SHELXL-2013
_audit_update_record
;
2020-08-22 deposited with the CCDC.	2020-11-10 downloaded from the CCDC.
;
_cell_angle_alpha 97.980(2)
_cell_angle_beta 111.813(2)
_cell_angle_gamma 107.160(2)
_cell_formula_units_Z 2
_cell_length_a 12.7560(9)
_cell_length_b 14.7694(11)
_cell_length_c 15.2714(12)
_cell_measurement_reflns_used 9994
_cell_measurement_temperature 173(2)
_cell_measurement_theta_max 54.765
_cell_measurement_theta_min 4.800
_cell_volume 2450.1(3)
_computing_cell_refinement 'Bruker SAINT'
_computing_data_collection 'Bruker APEX2'
_computing_data_reduction 'Bruker SAINT'
_computing_molecular_graphics 'Bruker SHELXTL'
_computing_publication_material 'Bruker SHELXTL'
_computing_structure_refinement 'SHELXL-2013 (Sheldrick, 2013)'
_computing_structure_solution 'SHELXS-97 (Sheldrick 2008)'
_diffrn_ambient_temperature 173(2)
_diffrn_measured_fraction_theta_full 0.998
_diffrn_measured_fraction_theta_max 0.998
_diffrn_measurement_device_type 'Bruker APEX-II CCD'
_diffrn_measurement_method '\f and \w scans'
_diffrn_radiation_type MoK\a
_diffrn_radiation_wavelength 0.71073
_diffrn_reflns_av_R_equivalents 0.0608
_diffrn_reflns_av_unetI/netI 0.0527
_diffrn_reflns_Laue_measured_fraction_full 0.998
_diffrn_reflns_Laue_measured_fraction_max 0.998
_diffrn_reflns_limit_h_max 15
_diffrn_reflns_limit_h_min -15
_diffrn_reflns_limit_k_max 18
_diffrn_reflns_limit_k_min -18
_diffrn_reflns_limit_l_max 18
_diffrn_reflns_limit_l_min -18
_diffrn_reflns_number 40313
_diffrn_reflns_point_group_measured_fraction_full 0.998
_diffrn_reflns_point_group_measured_fraction_max 0.998
_diffrn_reflns_theta_full 25.242
_diffrn_reflns_theta_max 26.000
_diffrn_reflns_theta_min 2.400
_exptl_absorpt_coefficient_mu 0.082
_exptl_absorpt_correction_T_max 0.7456
_exptl_absorpt_correction_T_min 0.6249
_exptl_absorpt_correction_type multi-scan
_exptl_absorpt_process_details sadabs
_exptl_crystal_colour colorless
_exptl_crystal_density_diffrn 1.208
_exptl_crystal_description prismatic
_exptl_crystal_F_000 960
_exptl_crystal_size_max 0.200
_exptl_crystal_size_mid 0.170
_exptl_crystal_size_min 0.130
_refine_diff_density_max 0.347
_refine_diff_density_min -0.227
_refine_diff_density_rms 0.045
_refine_ls_extinction_coef 0.0081(8)
_refine_ls_extinction_expression Fc^*^=kFc[1+0.001xFc^2^\l^3^/sin(2\q)]^-1/4^
_refine_ls_extinction_method SHELXL
_refine_ls_goodness_of_fit_ref 1.044
_refine_ls_hydrogen_treatment constr
_refine_ls_matrix_type full
_refine_ls_number_parameters 597
_refine_ls_number_reflns 9620
_refine_ls_number_restraints 0
_refine_ls_restrained_S_all 1.044
_refine_ls_R_factor_all 0.0916
_refine_ls_R_factor_gt 0.0527
_refine_ls_shift/su_max 0.001
_refine_ls_shift/su_mean 0.000
_refine_ls_structure_factor_coef Fsqd
_refine_ls_weighting_details 'w=1/[\s^2^(Fo^2^)+(0.0483P)^2^+0.8852P] where P=(Fo^2^+2Fc^2^)/3'
_refine_ls_weighting_scheme calc
_refine_ls_wR_factor_gt 0.1112
_refine_ls_wR_factor_ref 0.1326
_reflns_Friedel_coverage 0.000
_reflns_number_gt 6443
_reflns_number_total 9620
_reflns_threshold_expression 'I > 2\s(I)'
_cod_data_source_file d0ra09307f2.cif
_cod_data_source_block mo_dd18146_0m
_cod_original_cell_volume 2450.0(3)
_cod_database_code 7241935
_shelx_space_group_comment
; 
The symmetry employed for this shelxl refinement is uniquely defined 
by the following loop, which should always be used as a source of 
symmetry information in preference to the above space-group names. 
They are only intended as comments. 
;
_shelx_estimated_absorpt_t_min 0.984
_shelx_estimated_absorpt_t_max 0.989
_shelxl_version_number 2013-4

loop_
_space_group_symop_operation_xyz
'x, y, z'
'-x, -y, -z'

loop_
_atom_site_label
_atom_site_type_symbol
_atom_site_fract_x
_atom_site_fract_y
_atom_site_fract_z
_atom_site_U_iso_or_equiv
_atom_site_adp_type
_atom_site_occupancy
_atom_site_site_symmetry_order
_atom_site_calc_flag
_atom_site_refinement_flags_posn
_atom_site_refinement_flags_adp
_atom_site_refinement_flags_occupancy
_atom_site_disorder_assembly
_atom_site_disorder_group
O1 O 0.54607(14) 0.78105(11) 0.52800(11) 0.0475(4) Uani 1 1 d . . . . .
O2 O 0.66398(14) 0.46059(11) 0.43366(11) 0.0422(4) Uani 1 1 d . . . . .
O3 O 1.00038(13) 0.81154(11) 0.69464(10) 0.0417(4) Uani 1 1 d . . . . .
O4 O 1.03548(14) 0.61470(10) 0.37690(10) 0.0389(4) Uani 1 1 d . . . . .
O5 O 1.13743(13) 0.98098(10) 0.46386(10) 0.0379(4) Uani 1 1 d . . . . .
O6 O 1.00664(13) 0.72955(10) 0.10333(10) 0.0356(4) Uani 1 1 d . . . . .
O7 O 0.73970(14) 0.96763(11) 0.01097(10) 0.0402(4) Uani 1 1 d . . . . .
O8 O 0.56414(13) 0.60258(10) 0.06809(10) 0.0382(4) Uani 1 1 d . . . . .
O9 O 0.46209(15) 0.84685(11) 0.15927(12) 0.0489(4) Uani 1 1 d . . . . .
O10 O 0.27481(14) 0.47126(11) 0.19119(10) 0.0401(4) Uani 1 1 d . . . . .
C1 C 0.57686(19) 0.70110(15) 0.50795(15) 0.0339(5) Uani 1 1 d . . . . .
C2 C 0.49014(18) 0.62334(15) 0.42569(14) 0.0321(5) Uani 1 1 d . . . . .
C3 C 0.51858(19) 0.54255(16) 0.40129(15) 0.0339(5) Uani 1 1 d . . . . .
H3 H 0.4599 0.4889 0.3455 0.041 Uiso 1 1 calc R U . . .
C4 C 0.6304(2) 0.53822(16) 0.45626(15) 0.0340(5) Uani 1 1 d . . . . .
C5 C 0.71611(19) 0.61447(16) 0.54063(15) 0.0324(5) Uani 1 1 d . . . . .
C6 C 0.68807(19) 0.69534(16) 0.56518(15) 0.0347(5) Uani 1 1 d . . . . .
H6 H 0.7457 0.7480 0.6222 0.042 Uiso 1 1 calc R U . . .
C7 C 0.83892(19) 0.61165(16) 0.60161(15) 0.0356(5) Uani 1 1 d . . . . .
H7A H 0.8315 0.5421 0.5946 0.043 Uiso 1 1 calc R U . . .
H7B H 0.8651 0.6433 0.6717 0.043 Uiso 1 1 calc R U . . .
C8 C 0.93473(18) 0.66429(15) 0.57040(14) 0.0314(5) Uani 1 1 d . . . . .
C9 C 0.94244(19) 0.61459(15) 0.48972(14) 0.0327(5) Uani 1 1 d . . . . .
H9 H 0.8898 0.5475 0.4570 0.039 Uiso 1 1 calc R U . . .
C10 C 1.02530(19) 0.66115(15) 0.45647(14) 0.0317(5) Uani 1 1 d . . . . .
C11 C 1.10456(18) 0.75979(15) 0.50348(14) 0.0299(5) Uani 1 1 d . . . . .
C12 C 1.09657(19) 0.80831(16) 0.58373(14) 0.0339(5) Uani 1 1 d . . . . .
H12 H 1.1495 0.8752 0.6168 0.041 Uiso 1 1 calc R U . . .
C13 C 1.01309(19) 0.76171(16) 0.61724(14) 0.0326(5) Uani 1 1 d . . . . .
C14 C 1.19538(18) 0.81253(15) 0.46675(14) 0.0319(5) Uani 1 1 d . . . . .
H14A H 1.2563 0.8744 0.5178 0.038 Uiso 1 1 calc R U . . .
H14B H 1.2392 0.7701 0.4558 0.038 Uiso 1 1 calc R U . . .
C15 C 1.13359(18) 0.83663(15) 0.37208(14) 0.0303(5) Uani 1 1 d . . . . .
C16 C 1.09884(19) 0.91778(15) 0.37294(14) 0.0308(5) Uani 1 1 d . . . . .
C17 C 1.03042(18) 0.93244(15) 0.28465(15) 0.0319(5) Uani 1 1 d . . . . .
H17 H 1.0052 0.9868 0.2859 0.038 Uiso 1 1 calc R U . . .
C18 C 0.99847(18) 0.86844(15) 0.19455(14) 0.0299(5) Uani 1 1 d . . . . .
C19 C 1.03928(18) 0.79125(15) 0.19409(14) 0.0302(5) Uani 1 1 d . . . . .
C20 C 1.10604(18) 0.77580(15) 0.28240(14) 0.0313(5) Uani 1 1 d . . . . .
H20 H 1.1332 0.7225 0.2811 0.038 Uiso 1 1 calc R U . . .
C21 C 0.91848(19) 0.88304(16) 0.09997(15) 0.0335(5) Uani 1 1 d . . . . .
H21A H 0.9369 0.8568 0.0466 0.040 Uiso 1 1 calc R U . . .
H21B H 0.9386 0.9546 0.1079 0.040 Uiso 1 1 calc R U . . .
C22 C 0.78326(19) 0.83294(15) 0.07030(14) 0.0313(5) Uani 1 1 d . . . . .
C23 C 0.73767(19) 0.74166(15) 0.08586(14) 0.0320(5) Uani 1 1 d . . . . .
H23 H 0.7921 0.7107 0.1149 0.038 Uiso 1 1 calc R U . . .
C24 C 0.61420(19) 0.69505(15) 0.05972(14) 0.0321(5) Uani 1 1 d . . . . .
C25 C 0.53193(19) 0.73976(16) 0.02016(14) 0.0336(5) Uani 1 1 d . . . . .
C26 C 0.5778(2) 0.82984(16) 0.00321(15) 0.0349(5) Uani 1 1 d . . . . .
H26 H 0.5236 0.8612 -0.0253 0.042 Uiso 1 1 calc R U . . .
C27 C 0.70048(19) 0.87543(15) 0.02667(14) 0.0323(5) Uani 1 1 d . . . . .
C28 C 0.39959(19) 0.69273(17) 0.00055(15) 0.0384(5) Uani 1 1 d . . . . .
H28A H 0.3612 0.6288 -0.0506 0.046 Uiso 1 1 calc R U . . .
H28B H 0.3566 0.7359 -0.0254 0.046 Uiso 1 1 calc R U . . .
C29 C 0.38328(18) 0.67527(16) 0.09115(15) 0.0344(5) Uani 1 1 d . . . . .
C30 C 0.42126(19) 0.75457(16) 0.17152(16) 0.0365(5) Uani 1 1 d . . . . .
C31 C 0.41324(19) 0.73824(16) 0.25699(16) 0.0368(5) Uani 1 1 d . . . . .
H31 H 0.4402 0.7931 0.3114 0.044 Uiso 1 1 calc R U . . .
C32 C 0.36665(18) 0.64344(16) 0.26413(15) 0.0335(5) Uani 1 1 d . . . . .
C33 C 0.32421(19) 0.56423(16) 0.18220(15) 0.0351(5) Uani 1 1 d . . . . .
C34 C 0.33391(19) 0.58066(16) 0.09762(15) 0.0356(5) Uani 1 1 d . . . . .
H34 H 0.3061 0.5258 0.0429 0.043 Uiso 1 1 calc R U . . .
C35 C 0.36892(19) 0.62692(17) 0.36076(15) 0.0364(5) Uani 1 1 d . . . . .
H35A H 0.3553 0.6811 0.3953 0.044 Uiso 1 1 calc R U . . .
H35B H 0.3022 0.5641 0.3475 0.044 Uiso 1 1 calc R U . . .
C36 C 0.6309(2) 0.86319(17) 0.60882(19) 0.0521(7) Uani 1 1 d . . . . .
H36A H 0.7107 0.8850 0.6063 0.062 Uiso 1 1 calc R U . . .
H36B H 0.6423 0.8454 0.6710 0.062 Uiso 1 1 calc R U . . .
C37 C 0.5831(3) 0.9440(2) 0.6043(3) 0.0793(10) Uani 1 1 d . . . . .
H37A H 0.5728 0.9615 0.5428 0.119 Uiso 1 1 calc R U . . .
H37B H 0.6408 1.0019 0.6602 0.119 Uiso 1 1 calc R U . . .
H37C H 0.5043 0.9217 0.6069 0.119 Uiso 1 1 calc R U . . .
C38 C 0.5824(2) 0.38391(16) 0.34508(17) 0.0425(6) Uani 1 1 d . . . . .
H38A H 0.5659 0.4115 0.2881 0.051 Uiso 1 1 calc R U . . .
H38B H 0.5041 0.3508 0.3474 0.051 Uiso 1 1 calc R U . . .
C39 C 0.6417(3) 0.31147(19) 0.3355(2) 0.0642(8) Uani 1 1 d . . . . .
H39A H 0.5896 0.2596 0.2732 0.096 Uiso 1 1 calc R U . . .
H39B H 0.6532 0.2818 0.3902 0.096 Uiso 1 1 calc R U . . .
H39C H 0.7211 0.3457 0.3369 0.096 Uiso 1 1 calc R U . . .
C40 C 1.1095(2) 0.86894(16) 0.78230(15) 0.0403(5) Uani 1 1 d . . . . .
H40A H 1.0879 0.9003 0.8311 0.048 Uiso 1 1 calc R U . . .
H40B H 1.1620 0.9222 0.7669 0.048 Uiso 1 1 calc R U . . .
C41 C 1.1801(3) 0.80834(19) 0.82660(18) 0.0554(7) Uani 1 1 d . . . . .
H41A H 1.2083 0.7820 0.7809 0.083 Uiso 1 1 calc R U . . .
H41B H 1.1275 0.7536 0.8392 0.083 Uiso 1 1 calc R U . . .
H41C H 1.2506 0.8499 0.8885 0.083 Uiso 1 1 calc R U . . .
C42 C 0.9434(2) 0.51966(15) 0.31873(15) 0.0385(5) Uani 1 1 d . . . . .
H42A H 0.8615 0.5213 0.3033 0.046 Uiso 1 1 calc R U . . .
H42B H 0.9536 0.4699 0.3550 0.046 Uiso 1 1 calc R U . . .
C43 C 0.9564(2) 0.49340(18) 0.22538(17) 0.0508(6) Uani 1 1 d . . . . .
H43A H 0.9410 0.5407 0.1880 0.076 Uiso 1 1 calc R U . . .
H43B H 0.8975 0.4267 0.1858 0.076 Uiso 1 1 calc R U . . .
H43C H 1.0392 0.4957 0.2416 0.076 Uiso 1 1 calc R U . . .
C44 C 1.1082(2) 1.06784(16) 0.46675(16) 0.0390(5) Uani 1 1 d . . . . .
H44A H 1.0198 1.0494 0.4470 0.047 Uiso 1 1 calc R U . . .
H44B H 1.1291 1.1018 0.4205 0.047 Uiso 1 1 calc R U . . .
C45 C 1.1798(2) 1.13514(17) 0.56960(17) 0.0506(6) Uani 1 1 d . . . . .
H45A H 1.1571 1.1930 0.5737 0.076 Uiso 1 1 calc R U . . .
H45B H 1.2671 1.1566 0.5869 0.076 Uiso 1 1 calc R U . . .
H45C H 1.1618 1.0998 0.6153 0.076 Uiso 1 1 calc R U . . .
C46 C 1.0853(2) 0.67937(16) 0.09783(15) 0.0366(5) Uani 1 1 d . . . . .
H46A H 1.0780 0.6273 0.1321 0.044 Uiso 1 1 calc R U . . .
H46B H 1.1712 0.7265 0.1297 0.044 Uiso 1 1 calc R U . . .
C47 C 1.0485(2) 0.63431(19) -0.00851(16) 0.0499(6) Uani 1 1 d . . . . .
H47A H 1.0555 0.6863 -0.0419 0.075 Uiso 1 1 calc R U . . .
H47B H 0.9640 0.5870 -0.0392 0.075 Uiso 1 1 calc R U . . .
H47C H 1.1021 0.6002 -0.0139 0.075 Uiso 1 1 calc R U . . .
C48 C 0.7504(2) 0.96583(18) -0.07841(17) 0.0482(6) Uani 1 1 d . . . . .
H48A H 0.6718 0.9227 -0.1346 0.058 Uiso 1 1 calc R U . . .
H48B H 0.8132 0.9394 -0.0787 0.058 Uiso 1 1 calc R U . . .
C49 C 0.7854(2) 1.06827(18) -0.08730(19) 0.0504(6) Uani 1 1 d . . . . .
H49A H 0.7954 1.0685 -0.1479 0.076 Uiso 1 1 calc R U . . .
H49B H 0.8624 1.1108 -0.0307 0.076 Uiso 1 1 calc R U . . .
H49C H 0.7215 1.0930 -0.0892 0.076 Uiso 1 1 calc R U . . .
C50 C 0.6368(2) 0.57015(16) 0.14413(16) 0.0396(5) Uani 1 1 d . . . . .
H50A H 0.7105 0.5715 0.1357 0.048 Uiso 1 1 calc R U . . .
H50B H 0.5897 0.5011 0.1380 0.048 Uiso 1 1 calc R U . . .
C51 C 0.6749(2) 0.63382(18) 0.24526(16) 0.0475(6) Uani 1 1 d . . . . .
H51A H 0.6025 0.6371 0.2520 0.071 Uiso 1 1 calc R U . . .
H51B H 0.7299 0.7004 0.2546 0.071 Uiso 1 1 calc R U . . .
H51C H 0.7169 0.6052 0.2949 0.071 Uiso 1 1 calc R U . . .
C52 C 0.5386(3) 0.92728(19) 0.2396(2) 0.0817(10) Uani 1 1 d . . . . .
H52A H 0.6130 0.9160 0.2785 0.098 Uiso 1 1 calc R U . . .
H52B H 0.4974 0.9358 0.2820 0.098 Uiso 1 1 calc R U . . .
C53 C 0.5731(3) 1.01778(19) 0.2085(2) 0.0660(8) Uani 1 1 d . . . . .
H53A H 0.4993 1.0276 0.1682 0.099 Uiso 1 1 calc R U . . .
H53B H 0.6184 1.0109 0.1701 0.099 Uiso 1 1 calc R U . . .
H53C H 0.6243 1.0747 0.2667 0.099 Uiso 1 1 calc R U . . .
C54 C 0.2719(2) 0.38939(16) 0.12717(16) 0.0400(5) Uani 1 1 d . . . . .
H54A H 0.3537 0.4016 0.1297 0.048 Uiso 1 1 calc R U . . .
H54B H 0.2138 0.3790 0.0586 0.048 Uiso 1 1 calc R U . . .
C55 C 0.2321(2) 0.29985(17) 0.16177(17) 0.0515(7) Uani 1 1 d . . . . .
H55A H 0.2356 0.2432 0.1228 0.077 Uiso 1 1 calc R U . . .
H55B H 0.1484 0.2852 0.1536 0.077 Uiso 1 1 calc R U . . .
H55C H 0.2864 0.3131 0.2313 0.077 Uiso 1 1 calc R U . . .

loop_
_atom_site_aniso_label
_atom_site_aniso_U_11
_atom_site_aniso_U_22
_atom_site_aniso_U_33
_atom_site_aniso_U_23
_atom_site_aniso_U_13
_atom_site_aniso_U_12
O1 0.0431(10) 0.0443(10) 0.0466(10) -0.0013(8) 0.0128(8) 0.0203(8)
O2 0.0395(9) 0.0413(9) 0.0425(9) 0.0057(7) 0.0140(7) 0.0185(7)
O3 0.0388(9) 0.0505(10) 0.0319(8) 0.0013(7) 0.0173(7) 0.0139(8)
O4 0.0458(9) 0.0376(9) 0.0330(8) 0.0045(7) 0.0224(7) 0.0111(7)
O5 0.0465(9) 0.0373(9) 0.0291(8) 0.0052(7) 0.0165(7) 0.0167(7)
O6 0.0350(8) 0.0428(9) 0.0282(8) 0.0033(7) 0.0134(6) 0.0168(7)
O7 0.0491(10) 0.0379(9) 0.0363(8) 0.0169(7) 0.0202(7) 0.0148(7)
O8 0.0351(8) 0.0338(8) 0.0407(9) 0.0143(7) 0.0128(7) 0.0095(7)
O9 0.0522(10) 0.0398(9) 0.0522(10) 0.0160(8) 0.0223(8) 0.0133(8)
O10 0.0454(9) 0.0375(9) 0.0355(8) 0.0085(7) 0.0213(7) 0.0092(7)
C1 0.0366(12) 0.0353(12) 0.0348(12) 0.0089(10) 0.0205(10) 0.0143(10)
C2 0.0306(11) 0.0396(12) 0.0309(11) 0.0117(10) 0.0175(9) 0.0136(10)
C3 0.0339(12) 0.0385(12) 0.0290(11) 0.0085(9) 0.0156(9) 0.0112(10)
C4 0.0377(12) 0.0372(12) 0.0346(12) 0.0119(10) 0.0211(10) 0.0163(10)
C5 0.0315(12) 0.0399(12) 0.0304(11) 0.0126(10) 0.0183(9) 0.0122(10)
C6 0.0325(12) 0.0402(13) 0.0278(11) 0.0074(10) 0.0146(9) 0.0082(10)
C7 0.0342(12) 0.0453(13) 0.0321(11) 0.0155(10) 0.0165(10) 0.0166(10)
C8 0.0314(11) 0.0390(12) 0.0266(11) 0.0124(9) 0.0131(9) 0.0152(10)
C9 0.0344(12) 0.0327(12) 0.0302(11) 0.0094(9) 0.0137(9) 0.0119(10)
C10 0.0366(12) 0.0361(12) 0.0252(10) 0.0086(9) 0.0141(9) 0.0166(10)
C11 0.0282(11) 0.0363(12) 0.0261(10) 0.0096(9) 0.0110(9) 0.0140(9)
C12 0.0327(12) 0.0362(12) 0.0297(11) 0.0057(9) 0.0122(9) 0.0122(10)
C13 0.0327(12) 0.0407(13) 0.0271(11) 0.0083(9) 0.0141(9) 0.0167(10)
C14 0.0283(11) 0.0358(12) 0.0298(11) 0.0074(9) 0.0127(9) 0.0104(9)
C15 0.0279(11) 0.0336(12) 0.0303(11) 0.0086(9) 0.0160(9) 0.0085(9)
C16 0.0328(12) 0.0306(11) 0.0280(11) 0.0048(9) 0.0166(9) 0.0079(9)
C17 0.0325(12) 0.0306(11) 0.0364(12) 0.0100(9) 0.0185(10) 0.0119(9)
C18 0.0280(11) 0.0342(12) 0.0300(11) 0.0088(9) 0.0164(9) 0.0103(9)
C19 0.0297(11) 0.0325(11) 0.0276(11) 0.0048(9) 0.0159(9) 0.0079(9)
C20 0.0305(11) 0.0326(11) 0.0341(11) 0.0097(9) 0.0184(9) 0.0109(9)
C21 0.0362(12) 0.0376(12) 0.0323(11) 0.0137(10) 0.0189(10) 0.0144(10)
C22 0.0337(12) 0.0361(12) 0.0259(10) 0.0087(9) 0.0155(9) 0.0125(10)
C23 0.0340(12) 0.0360(12) 0.0309(11) 0.0113(9) 0.0157(9) 0.0167(10)
C24 0.0348(12) 0.0327(12) 0.0286(11) 0.0090(9) 0.0142(9) 0.0117(10)
C25 0.0318(12) 0.0418(13) 0.0277(11) 0.0123(10) 0.0123(9) 0.0142(10)
C26 0.0374(13) 0.0428(13) 0.0313(11) 0.0170(10) 0.0157(10) 0.0203(10)
C27 0.0378(12) 0.0350(12) 0.0281(11) 0.0130(9) 0.0163(9) 0.0146(10)
C28 0.0306(12) 0.0471(14) 0.0362(12) 0.0168(11) 0.0119(10) 0.0139(10)
C29 0.0264(11) 0.0447(13) 0.0333(12) 0.0150(10) 0.0121(9) 0.0146(10)
C30 0.0304(12) 0.0376(13) 0.0441(13) 0.0167(11) 0.0156(10) 0.0146(10)
C31 0.0311(12) 0.0391(13) 0.0387(12) 0.0072(10) 0.0134(10) 0.0154(10)
C32 0.0248(11) 0.0433(13) 0.0346(12) 0.0104(10) 0.0131(9) 0.0157(10)
C33 0.0287(11) 0.0412(13) 0.0365(12) 0.0136(10) 0.0149(10) 0.0124(10)
C34 0.0313(12) 0.0399(13) 0.0311(11) 0.0083(10) 0.0111(9) 0.0116(10)
C35 0.0317(12) 0.0451(13) 0.0355(12) 0.0104(10) 0.0173(10) 0.0156(10)
C36 0.0456(15) 0.0407(14) 0.0580(16) -0.0018(12) 0.0199(13) 0.0111(12)
C37 0.062(2) 0.0505(17) 0.101(3) -0.0082(17) 0.0198(18) 0.0227(15)
C38 0.0452(14) 0.0372(13) 0.0419(13) 0.0068(11) 0.0181(11) 0.0143(11)
C39 0.0688(19) 0.0485(16) 0.0689(19) 0.0031(14) 0.0243(15) 0.0272(15)
C40 0.0464(14) 0.0404(13) 0.0288(11) 0.0035(10) 0.0147(10) 0.0145(11)
C41 0.0737(19) 0.0592(17) 0.0404(14) 0.0177(13) 0.0222(13) 0.0362(15)
C42 0.0458(14) 0.0331(12) 0.0347(12) 0.0061(10) 0.0187(10) 0.0128(11)
C43 0.0659(17) 0.0447(14) 0.0381(13) 0.0028(11) 0.0261(12) 0.0156(13)
C44 0.0437(14) 0.0362(13) 0.0393(12) 0.0074(10) 0.0215(11) 0.0152(11)
C45 0.0615(17) 0.0411(14) 0.0416(14) 0.0014(11) 0.0204(12) 0.0163(12)
C46 0.0362(12) 0.0444(13) 0.0340(12) 0.0087(10) 0.0181(10) 0.0190(11)
C47 0.0544(16) 0.0658(17) 0.0356(13) 0.0064(12) 0.0208(12) 0.0331(14)
C48 0.0522(15) 0.0531(15) 0.0407(13) 0.0200(12) 0.0223(12) 0.0159(12)
C49 0.0508(15) 0.0525(15) 0.0585(16) 0.0299(13) 0.0309(13) 0.0180(13)
C50 0.0413(13) 0.0379(13) 0.0425(13) 0.0186(11) 0.0171(11) 0.0170(11)
C51 0.0525(15) 0.0522(15) 0.0387(13) 0.0170(12) 0.0188(11) 0.0206(12)
C52 0.103(3) 0.0393(16) 0.065(2) 0.0116(15) 0.0130(18) 0.0093(16)
C53 0.0569(18) 0.0449(16) 0.090(2) 0.0206(15) 0.0305(16) 0.0115(14)
C54 0.0419(13) 0.0406(13) 0.0333(12) 0.0067(10) 0.0154(10) 0.0129(11)
C55 0.0635(17) 0.0428(14) 0.0394(13) 0.0102(11) 0.0190(12) 0.0132(13)

loop_
_atom_type_symbol
_atom_type_description
_atom_type_scat_dispersion_real
_atom_type_scat_dispersion_imag
_atom_type_scat_source
C C 0.0033 0.0016 'International Tables Vol C Tables 4.2.6.8 and 6.1.1.4'
H H 0.0000 0.0000 'International Tables Vol C Tables 4.2.6.8 and 6.1.1.4'
O O 0.0106 0.0060 'International Tables Vol C Tables 4.2.6.8 and 6.1.1.4'

loop_
_geom_angle_atom_site_label_1
_geom_angle_atom_site_label_2
_geom_angle_atom_site_label_3
_geom_angle
_geom_angle_site_symmetry_1
_geom_angle_site_symmetry_3
_geom_angle_publ_flag
C1 O1 C36 119.32(18) . . ?
C4 O2 C38 117.99(17) . . ?
C13 O3 C40 117.22(17) . . ?
C10 O4 C42 117.06(16) . . ?
C16 O5 C44 117.75(16) . . ?
C19 O6 C46 117.09(15) . . ?
C27 O7 C48 114.88(17) . . ?
C24 O8 C50 119.03(16) . . ?
C30 O9 C52 120.25(19) . . ?
C33 O10 C54 117.79(16) . . ?
O1 C1 C2 116.48(19) . . ?
O1 C1 C6 123.60(19) . . ?
C2 C1 C6 119.92(19) . . ?
C3 C2 C1 118.41(19) . . ?
C3 C2 C35 119.81(19) . . ?
C1 C2 C35 121.73(19) . . ?
C4 C3 C2 121.7(2) . . ?
C4 C3 H3 119.2 . . ?
C2 C3 H3 119.2 . . ?
O2 C4 C3 123.79(19) . . ?
O2 C4 C5 116.07(19) . . ?
C3 C4 C5 120.13(19) . . ?
C6 C5 C4 118.32(19) . . ?
C6 C5 C7 120.49(19) . . ?
C4 C5 C7 121.14(19) . . ?
C5 C6 C1 121.5(2) . . ?
C5 C6 H6 119.3 . . ?
C1 C6 H6 119.3 . . ?
C5 C7 C8 111.62(16) . . ?
C5 C7 H7A 109.3 . . ?
C8 C7 H7A 109.3 . . ?
C5 C7 H7B 109.3 . . ?
C8 C7 H7B 109.3 . . ?
H7A C7 H7B 108.0 . . ?
C13 C8 C9 118.24(18) . . ?
C13 C8 C7 122.28(18) . . ?
C9 C8 C7 119.44(19) . . ?
C10 C9 C8 121.26(19) . . ?
C10 C9 H9 119.4 . . ?
C8 C9 H9 119.4 . . ?
O4 C10 C9 123.00(18) . . ?
O4 C10 C11 116.29(17) . . ?
C9 C10 C11 120.71(18) . . ?
C12 C11 C10 117.59(18) . . ?
C12 C11 C14 121.13(18) . . ?
C10 C11 C14 121.27(17) . . ?
C11 C12 C13 121.8(2) . . ?
C11 C12 H12 119.1 . . ?
C13 C12 H12 119.1 . . ?
C8 C13 O3 117.50(18) . . ?
C8 C13 C12 120.36(19) . . ?
O3 C13 C12 122.05(19) . . ?
C15 C14 C11 112.23(16) . . ?
C15 C14 H14A 109.2 . . ?
C11 C14 H14A 109.2 . . ?
C15 C14 H14B 109.2 . . ?
C11 C14 H14B 109.2 . . ?
H14A C14 H14B 107.9 . . ?
C20 C15 C16 118.63(18) . . ?
C20 C15 C14 120.37(19) . . ?
C16 C15 C14 120.95(17) . . ?
O5 C16 C17 123.46(18) . . ?
O5 C16 C15 116.56(17) . . ?
C17 C16 C15 119.97(18) . . ?
C16 C17 C18 121.02(19) . . ?
C16 C17 H17 119.5 . . ?
C18 C17 H17 119.5 . . ?
C19 C18 C17 118.72(18) . . ?
C19 C18 C21 121.43(18) . . ?
C17 C18 C21 119.84(18) . . ?
O6 C19 C18 117.21(17) . . ?
O6 C19 C20 122.60(18) . . ?
C18 C19 C20 120.14(18) . . ?
C15 C20 C19 121.3(2) . . ?
C15 C20 H20 119.3 . . ?
C19 C20 H20 119.3 . . ?
C18 C21 C22 113.32(16) . . ?
C18 C21 H21A 108.9 . . ?
C22 C21 H21A 108.9 . . ?
C18 C21 H21B 108.9 . . ?
C22 C21 H21B 108.9 . . ?
H21A C21 H21B 107.7 . . ?
C27 C22 C23 117.61(19) . . ?
C27 C22 C21 121.85(18) . . ?
C23 C22 C21 120.54(19) . . ?
C24 C23 C22 121.29(19) . . ?
C24 C23 H23 119.4 . . ?
C22 C23 H23 119.4 . . ?
O8 C24 C23 123.30(19) . . ?
O8 C24 C25 115.56(18) . . ?
C23 C24 C25 121.12(19) . . ?
C26 C25 C24 117.11(19) . . ?
C26 C25 C28 122.13(19) . . ?
C24 C25 C28 120.72(19) . . ?
C27 C26 C25 122.0(2) . . ?
C27 C26 H26 119.0 . . ?
C25 C26 H26 119.0 . . ?
C26 C27 O7 118.22(18) . . ?
C26 C27 C22 120.81(19) . . ?
O7 C27 C22 120.86(18) . . ?
C25 C28 C29 113.36(17) . . ?
C25 C28 H28A 108.9 . . ?
C29 C28 H28A 108.9 . . ?
C25 C28 H28B 108.9 . . ?
C29 C28 H28B 108.9 . . ?
H28A C28 H28B 107.7 . . ?
C34 C29 C30 118.17(19) . . ?
C34 C29 C28 121.4(2) . . ?
C30 C29 C28 120.39(19) . . ?
O9 C30 C29 116.00(19) . . ?
O9 C30 C31 123.6(2) . . ?
C29 C30 C31 120.3(2) . . ?
C32 C31 C30 121.3(2) . . ?
C32 C31 H31 119.3 . . ?
C30 C31 H31 119.3 . . ?
C31 C32 C33 118.22(19) . . ?
C31 C32 C35 120.48(19) . . ?
C33 C32 C35 121.20(19) . . ?
O10 C33 C34 123.28(19) . . ?
O10 C33 C32 116.45(18) . . ?
C34 C33 C32 120.3(2) . . ?
C29 C34 C33 121.6(2) . . ?
C29 C34 H34 119.2 . . ?
C33 C34 H34 119.2 . . ?
C2 C35 C32 110.80(16) . . ?
C2 C35 H35A 109.5 . . ?
C32 C35 H35A 109.5 . . ?
C2 C35 H35B 109.5 . . ?
C32 C35 H35B 109.5 . . ?
H35A C35 H35B 108.1 . . ?
O1 C36 C37 108.2(2) . . ?
O1 C36 H36A 110.1 . . ?
C37 C36 H36A 110.1 . . ?
O1 C36 H36B 110.1 . . ?
C37 C36 H36B 110.1 . . ?
H36A C36 H36B 108.4 . . ?
C36 C37 H37A 109.5 . . ?
C36 C37 H37B 109.5 . . ?
H37A C37 H37B 109.5 . . ?
C36 C37 H37C 109.5 . . ?
H37A C37 H37C 109.5 . . ?
H37B C37 H37C 109.5 . . ?
O2 C38 C39 107.6(2) . . ?
O2 C38 H38A 110.2 . . ?
C39 C38 H38A 110.2 . . ?
O2 C38 H38B 110.2 . . ?
C39 C38 H38B 110.2 . . ?
H38A C38 H38B 108.5 . . ?
C38 C39 H39A 109.5 . . ?
C38 C39 H39B 109.5 . . ?
H39A C39 H39B 109.5 . . ?
C38 C39 H39C 109.5 . . ?
H39A C39 H39C 109.5 . . ?
H39B C39 H39C 109.5 . . ?
O3 C40 C41 112.72(19) . . ?
O3 C40 H40A 109.0 . . ?
C41 C40 H40A 109.0 . . ?
O3 C40 H40B 109.0 . . ?
C41 C40 H40B 109.0 . . ?
H40A C40 H40B 107.8 . . ?
C40 C41 H41A 109.5 . . ?
C40 C41 H41B 109.5 . . ?
H41A C41 H41B 109.5 . . ?
C40 C41 H41C 109.5 . . ?
H41A C41 H41C 109.5 . . ?
H41B C41 H41C 109.5 . . ?
O4 C42 C43 107.76(18) . . ?
O4 C42 H42A 110.2 . . ?
C43 C42 H42A 110.2 . . ?
O4 C42 H42B 110.2 . . ?
C43 C42 H42B 110.2 . . ?
H42A C42 H42B 108.5 . . ?
C42 C43 H43A 109.5 . . ?
C42 C43 H43B 109.5 . . ?
H43A C43 H43B 109.5 . . ?
C42 C43 H43C 109.5 . . ?
H43A C43 H43C 109.5 . . ?
H43B C43 H43C 109.5 . . ?
O5 C44 C45 108.48(18) . . ?
O5 C44 H44A 110.0 . . ?
C45 C44 H44A 110.0 . . ?
O5 C44 H44B 110.0 . . ?
C45 C44 H44B 110.0 . . ?
H44A C44 H44B 108.4 . . ?
C44 C45 H45A 109.5 . . ?
C44 C45 H45B 109.5 . . ?
H45A C45 H45B 109.5 . . ?
C44 C45 H45C 109.5 . . ?
H45A C45 H45C 109.5 . . ?
H45B C45 H45C 109.5 . . ?
O6 C46 C47 108.16(17) . . ?
O6 C46 H46A 110.1 . . ?
C47 C46 H46A 110.1 . . ?
O6 C46 H46B 110.1 . . ?
C47 C46 H46B 110.1 . . ?
H46A C46 H46B 108.4 . . ?
C46 C47 H47A 109.5 . . ?
C46 C47 H47B 109.5 . . ?
H47A C47 H47B 109.5 . . ?
C46 C47 H47C 109.5 . . ?
H47A C47 H47C 109.5 . . ?
H47B C47 H47C 109.5 . . ?
O7 C48 C49 108.5(2) . . ?
O7 C48 H48A 110.0 . . ?
C49 C48 H48A 110.0 . . ?
O7 C48 H48B 110.0 . . ?
C49 C48 H48B 110.0 . . ?
H48A C48 H48B 108.4 . . ?
C48 C49 H49A 109.5 . . ?
C48 C49 H49B 109.5 . . ?
H49A C49 H49B 109.5 . . ?
C48 C49 H49C 109.5 . . ?
H49A C49 H49C 109.5 . . ?
H49B C49 H49C 109.5 . . ?
O8 C50 C51 112.14(18) . . ?
O8 C50 H50A 109.2 . . ?
C51 C50 H50A 109.2 . . ?
O8 C50 H50B 109.2 . . ?
C51 C50 H50B 109.2 . . ?
H50A C50 H50B 107.9 . . ?
C50 C51 H51A 109.5 . . ?
C50 C51 H51B 109.5 . . ?
H51A C51 H51B 109.5 . . ?
C50 C51 H51C 109.5 . . ?
H51A C51 H51C 109.5 . . ?
H51B C51 H51C 109.5 . . ?
O9 C52 C53 110.7(2) . . ?
O9 C52 H52A 109.5 . . ?
C53 C52 H52A 109.5 . . ?
O9 C52 H52B 109.5 . . ?
C53 C52 H52B 109.5 . . ?
H52A C52 H52B 108.1 . . ?
C52 C53 H53A 109.5 . . ?
C52 C53 H53B 109.5 . . ?
H53A C53 H53B 109.5 . . ?
C52 C53 H53C 109.5 . . ?
H53A C53 H53C 109.5 . . ?
H53B C53 H53C 109.5 . . ?
O10 C54 C55 107.19(17) . . ?
O10 C54 H54A 110.3 . . ?
C55 C54 H54A 110.3 . . ?
O10 C54 H54B 110.3 . . ?
C55 C54 H54B 110.3 . . ?
H54A C54 H54B 108.5 . . ?
C54 C55 H55A 109.5 . . ?
C54 C55 H55B 109.5 . . ?
H55A C55 H55B 109.5 . . ?
C54 C55 H55C 109.5 . . ?
H55A C55 H55C 109.5 . . ?
H55B C55 H55C 109.5 . . ?

loop_
_geom_bond_atom_site_label_1
_geom_bond_atom_site_label_2
_geom_bond_distance
_geom_bond_site_symmetry_2
_geom_bond_publ_flag
O1 C1 1.380(3) . ?
O1 C36 1.408(3) . ?
O2 C4 1.381(2) . ?
O2 C38 1.424(3) . ?
O3 C13 1.391(2) . ?
O3 C40 1.433(3) . ?
O4 C10 1.379(2) . ?
O4 C42 1.430(2) . ?
O5 C16 1.379(2) . ?
O5 C44 1.437(3) . ?
O6 C19 1.386(2) . ?
O6 C46 1.431(2) . ?
O7 C27 1.393(2) . ?
O7 C48 1.419(3) . ?
O8 C24 1.372(2) . ?
O8 C50 1.433(2) . ?
O9 C30 1.374(3) . ?
O9 C52 1.375(3) . ?
O10 C33 1.381(2) . ?
O10 C54 1.427(3) . ?
C1 C2 1.392(3) . ?
C1 C6 1.398(3) . ?
C2 C3 1.388(3) . ?
C2 C35 1.517(3) . ?
C3 C4 1.387(3) . ?
C3 H3 0.9500 . ?
C4 C5 1.395(3) . ?
C5 C6 1.386(3) . ?
C5 C7 1.513(3) . ?
C6 H6 0.9500 . ?
C7 C8 1.517(3) . ?
C7 H7A 0.9900 . ?
C7 H7B 0.9900 . ?
C8 C13 1.384(3) . ?
C8 C9 1.396(3) . ?
C9 C10 1.384(3) . ?
C9 H9 0.9500 . ?
C10 C11 1.400(3) . ?
C11 C12 1.385(3) . ?
C11 C14 1.528(3) . ?
C12 C13 1.393(3) . ?
C12 H12 0.9500 . ?
C14 C15 1.516(3) . ?
C14 H14A 0.9900 . ?
C14 H14B 0.9900 . ?
C15 C20 1.386(3) . ?
C15 C16 1.395(3) . ?
C16 C17 1.395(3) . ?
C17 C18 1.396(3) . ?
C17 H17 0.9500 . ?
C18 C19 1.386(3) . ?
C18 C21 1.515(3) . ?
C19 C20 1.394(3) . ?
C20 H20 0.9500 . ?
C21 C22 1.517(3) . ?
C21 H21A 0.9900 . ?
C21 H21B 0.9900 . ?
C22 C27 1.392(3) . ?
C22 C23 1.393(3) . ?
C23 C24 1.389(3) . ?
C23 H23 0.9500 . ?
C24 C25 1.397(3) . ?
C25 C26 1.389(3) . ?
C25 C28 1.515(3) . ?
C26 C27 1.387(3) . ?
C26 H26 0.9500 . ?
C28 C29 1.518(3) . ?
C28 H28A 0.9900 . ?
C28 H28B 0.9900 . ?
C29 C34 1.387(3) . ?
C29 C30 1.392(3) . ?
C30 C31 1.394(3) . ?
C31 C32 1.387(3) . ?
C31 H31 0.9500 . ?
C32 C33 1.394(3) . ?
C32 C35 1.520(3) . ?
C33 C34 1.390(3) . ?
C34 H34 0.9500 . ?
C35 H35A 0.9900 . ?
C35 H35B 0.9900 . ?
C36 C37 1.491(4) . ?
C36 H36A 0.9900 . ?
C36 H36B 0.9900 . ?
C37 H37A 0.9800 . ?
C37 H37B 0.9800 . ?
C37 H37C 0.9800 . ?
C38 C39 1.502(3) . ?
C38 H38A 0.9900 . ?
C38 H38B 0.9900 . ?
C39 H39A 0.9800 . ?
C39 H39B 0.9800 . ?
C39 H39C 0.9800 . ?
C40 C41 1.503(3) . ?
C40 H40A 0.9900 . ?
C40 H40B 0.9900 . ?
C41 H41A 0.9800 . ?
C41 H41B 0.9800 . ?
C41 H41C 0.9800 . ?
C42 C43 1.507(3) . ?
C42 H42A 0.9900 . ?
C42 H42B 0.9900 . ?
C43 H43A 0.9800 . ?
C43 H43B 0.9800 . ?
C43 H43C 0.9800 . ?
C44 C45 1.501(3) . ?
C44 H44A 0.9900 . ?
C44 H44B 0.9900 . ?
C45 H45A 0.9800 . ?
C45 H45B 0.9800 . ?
C45 H45C 0.9800 . ?
C46 C47 1.500(3) . ?
C46 H46A 0.9900 . ?
C46 H46B 0.9900 . ?
C47 H47A 0.9800 . ?
C47 H47B 0.9800 . ?
C47 H47C 0.9800 . ?
C48 C49 1.487(3) . ?
C48 H48A 0.9900 . ?
C48 H48B 0.9900 . ?
C49 H49A 0.9800 . ?
C49 H49B 0.9800 . ?
C49 H49C 0.9800 . ?
C50 C51 1.508(3) . ?
C50 H50A 0.9900 . ?
C50 H50B 0.9900 . ?
C51 H51A 0.9800 . ?
C51 H51B 0.9800 . ?
C51 H51C 0.9800 . ?
C52 C53 1.480(4) . ?
C52 H52A 0.9900 . ?
C52 H52B 0.9900 . ?
C53 H53A 0.9800 . ?
C53 H53B 0.9800 . ?
C53 H53C 0.9800 . ?
C54 C55 1.511(3) . ?
C54 H54A 0.9900 . ?
C54 H54B 0.9900 . ?
C55 H55A 0.9800 . ?
C55 H55B 0.9800 . ?
C55 H55C 0.9800 . ?

loop_
_geom_hbond_atom_site_label_D
_geom_hbond_atom_site_label_H
_geom_hbond_atom_site_label_A
_geom_hbond_distance_DH
_geom_hbond_distance_HA
_geom_hbond_distance_DA
_geom_hbond_angle_DHA
_geom_hbond_site_symmetry_A
C3 H3 O10 0.95 2.56 3.285(3) 133.7 .
C9 H9 O2 0.95 2.65 3.310(3) 127.4 .
C40 H40A O7 0.99 2.58 3.182(3) 118.8 2_776
C49 H49C O9 0.98 2.65 3.590(3) 159.7 2_675

loop_
_geom_torsion_atom_site_label_1
_geom_torsion_atom_site_label_2
_geom_torsion_atom_site_label_3
_geom_torsion_atom_site_label_4
_geom_torsion
_geom_torsion_site_symmetry_1
_geom_torsion_site_symmetry_2
_geom_torsion_site_symmetry_3
_geom_torsion_site_symmetry_4
_geom_torsion_publ_flag
C36 O1 C1 C2 -178.5(2) . . . . ?
C36 O1 C1 C6 1.5(3) . . . . ?
O1 C1 C2 C3 178.32(18) . . . . ?
C6 C1 C2 C3 -1.7(3) . . . . ?
O1 C1 C2 C35 0.8(3) . . . . ?
C6 C1 C2 C35 -179.22(18) . . . . ?
C1 C2 C3 C4 -0.4(3) . . . . ?
C35 C2 C3 C4 177.20(18) . . . . ?
C38 O2 C4 C3 4.6(3) . . . . ?
C38 O2 C4 C5 -176.36(18) . . . . ?
C2 C3 C4 O2 -178.45(18) . . . . ?
C2 C3 C4 C5 2.5(3) . . . . ?
O2 C4 C5 C6 178.40(17) . . . . ?
C3 C4 C5 C6 -2.5(3) . . . . ?
O2 C4 C5 C7 1.1(3) . . . . ?
C3 C4 C5 C7 -179.77(18) . . . . ?
C4 C5 C6 C1 0.4(3) . . . . ?
C7 C5 C6 C1 177.72(18) . . . . ?
O1 C1 C6 C5 -178.33(18) . . . . ?
C2 C1 C6 C5 1.7(3) . . . . ?
C6 C5 C7 C8 -84.5(2) . . . . ?
C4 C5 C7 C8 92.8(2) . . . . ?
C5 C7 C8 C13 95.7(2) . . . . ?
C5 C7 C8 C9 -82.1(2) . . . . ?
C13 C8 C9 C10 -0.5(3) . . . . ?
C7 C8 C9 C10 177.42(19) . . . . ?
C42 O4 C10 C9 9.7(3) . . . . ?
C42 O4 C10 C11 -170.44(18) . . . . ?
C8 C9 C10 O4 -179.81(18) . . . . ?
C8 C9 C10 C11 0.3(3) . . . . ?
O4 C10 C11 C12 -179.90(18) . . . . ?
C9 C10 C11 C12 0.0(3) . . . . ?
O4 C10 C11 C14 1.0(3) . . . . ?
C9 C10 C11 C14 -179.20(19) . . . . ?
C10 C11 C12 C13 -0.1(3) . . . . ?
C14 C11 C12 C13 179.06(19) . . . . ?
C9 C8 C13 O3 177.07(18) . . . . ?
C7 C8 C13 O3 -0.8(3) . . . . ?
C9 C8 C13 C12 0.4(3) . . . . ?
C7 C8 C13 C12 -177.50(19) . . . . ?
C40 O3 C13 C8 134.2(2) . . . . ?
C40 O3 C13 C12 -49.1(3) . . . . ?
C11 C12 C13 C8 -0.1(3) . . . . ?
C11 C12 C13 O3 -176.63(19) . . . . ?
C12 C11 C14 C15 -106.1(2) . . . . ?
C10 C11 C14 C15 73.0(2) . . . . ?
C11 C14 C15 C20 -98.1(2) . . . . ?
C11 C14 C15 C16 79.2(2) . . . . ?
C44 O5 C16 C17 -1.9(3) . . . . ?
C44 O5 C16 C15 176.95(18) . . . . ?
C20 C15 C16 O5 -174.50(17) . . . . ?
C14 C15 C16 O5 8.1(3) . . . . ?
C20 C15 C16 C17 4.4(3) . . . . ?
C14 C15 C16 C17 -172.99(18) . . . . ?
O5 C16 C17 C18 177.09(18) . . . . ?
C15 C16 C17 C18 -1.7(3) . . . . ?
C16 C17 C18 C19 -2.0(3) . . . . ?
C16 C17 C18 C21 176.77(18) . . . . ?
C46 O6 C19 C18 153.95(18) . . . . ?
C46 O6 C19 C20 -28.6(3) . . . . ?
C17 C18 C19 O6 -179.53(17) . . . . ?
C21 C18 C19 O6 1.7(3) . . . . ?
C17 C18 C19 C20 3.0(3) . . . . ?
C21 C18 C19 C20 -175.77(18) . . . . ?
C16 C15 C20 C19 -3.5(3) . . . . ?
C14 C15 C20 C19 173.95(18) . . . . ?
O6 C19 C20 C15 -177.62(17) . . . . ?
C18 C19 C20 C15 -0.2(3) . . . . ?
C19 C18 C21 C22 92.5(2) . . . . ?
C17 C18 C21 C22 -86.2(2) . . . . ?
C18 C21 C22 C27 143.23(19) . . . . ?
C18 C21 C22 C23 -37.0(3) . . . . ?
C27 C22 C23 C24 -0.6(3) . . . . ?
C21 C22 C23 C24 179.57(18) . . . . ?
C50 O8 C24 C23 30.3(3) . . . . ?
C50 O8 C24 C25 -151.38(18) . . . . ?
C22 C23 C24 O8 175.89(18) . . . . ?
C22 C23 C24 C25 -2.4(3) . . . . ?
O8 C24 C25 C26 -174.92(18) . . . . ?
C23 C24 C25 C26 3.5(3) . . . . ?
O8 C24 C25 C28 7.2(3) . . . . ?
C23 C24 C25 C28 -174.37(19) . . . . ?
C24 C25 C26 C27 -1.7(3) . . . . ?
C28 C25 C26 C27 176.12(19) . . . . ?
C25 C26 C27 O7 -177.40(18) . . . . ?
C25 C26 C27 C22 -1.3(3) . . . . ?
C48 O7 C27 C26 -97.5(2) . . . . ?
C48 O7 C27 C22 86.4(2) . . . . ?
C23 C22 C27 C26 2.4(3) . . . . ?
C21 C22 C27 C26 -177.79(18) . . . . ?
C23 C22 C27 O7 178.44(17) . . . . ?
C21 C22 C27 O7 -1.8(3) . . . . ?
C26 C25 C28 C29 -120.7(2) . . . . ?
C24 C25 C28 C29 57.0(3) . . . . ?
C25 C28 C29 C34 -114.7(2) . . . . ?
C25 C28 C29 C30 63.4(3) . . . . ?
C52 O9 C30 C29 -157.5(2) . . . . ?
C52 O9 C30 C31 24.6(3) . . . . ?
C34 C29 C30 O9 -175.90(19) . . . . ?
C28 C29 C30 O9 6.0(3) . . . . ?
C34 C29 C30 C31 2.1(3) . . . . ?
C28 C29 C30 C31 -175.99(19) . . . . ?
O9 C30 C31 C32 177.31(19) . . . . ?
C29 C30 C31 C32 -0.6(3) . . . . ?
C30 C31 C32 C33 -1.9(3) . . . . ?
C30 C31 C32 C35 174.61(19) . . . . ?
C54 O10 C33 C34 21.8(3) . . . . ?
C54 O10 C33 C32 -157.47(19) . . . . ?
C31 C32 C33 O10 -177.90(18) . . . . ?
C35 C32 C33 O10 5.6(3) . . . . ?
C31 C32 C33 C34 2.8(3) . . . . ?
C35 C32 C33 C34 -173.69(19) . . . . ?
C30 C29 C34 C33 -1.2(3) . . . . ?
C28 C29 C34 C33 176.87(19) . . . . ?
O10 C33 C34 C29 179.50(19) . . . . ?
C32 C33 C34 C29 -1.3(3) . . . . ?
C3 C2 C35 C32 -71.3(2) . . . . ?
C1 C2 C35 C32 106.1(2) . . . . ?
C31 C32 C35 C2 -85.4(2) . . . . ?
C33 C32 C35 C2 91.1(2) . . . . ?
C1 O1 C36 C37 171.2(2) . . . . ?
C4 O2 C38 C39 177.66(19) . . . . ?
C13 O3 C40 C41 -58.8(3) . . . . ?
C10 O4 C42 C43 167.76(19) . . . . ?
C16 O5 C44 C45 -168.46(18) . . . . ?
C19 O6 C46 C47 -168.47(18) . . . . ?
C27 O7 C48 C49 176.57(19) . . . . ?
C24 O8 C50 C51 62.2(2) . . . . ?
C30 O9 C52 C53 178.4(2) . . . . ?
C33 O10 C54 C55 171.62(18) . . . . ?
